data_4516688
loop_
_publ_author_name
'Degtyareva, Evgeniya S.'
'Burykina, Julia V.'
'Fakhrutdinov, Artem N.'
'Gordeev, Evgeniy G.'
'Khrustalev, Victor N.'
'Ananikov, Valentine P.'

_publ_section_title
;
 Pd-NHC Catalytic System for the Efficient Atom-Economic Synthesis of
 Vinyl Sulfides from Tertiary, Secondary, or Primary Thiols
;
_journal_issue 12
_journal_name_full 'ACS Catalysis'
_journal_page_first 7208
_journal_paper_doi 10.1021/acscatal.5b01815
_journal_volume 5
_journal_year 2015
_chemical_formula_moiety 'C66 H68 N4 Pd2 S4'
_chemical_formula_sum 'C66 H68 N4 Pd2 S4'
_chemical_formula_weight 1258.28
_space_group_crystal_system monoclinic
_space_group_IT_number 14
_space_group_name_Hall '-P 2yn'
_space_group_name_H-M_alt 'P 1 21/n 1'
_atom_sites_solution_hydrogens geom
_atom_sites_solution_primary difmap
_atom_sites_solution_secondary difmap
_audit_creation_method SHELXL-2014/7
_cell_angle_alpha 90
_cell_angle_beta 92.1890(10)
_cell_angle_gamma 90
_cell_formula_units_Z 2
_cell_length_a 15.6832(7)
_cell_length_b 11.3541(5)
_cell_length_c 16.7870(7)
_cell_measurement_reflns_used 9929
_cell_measurement_temperature 100(2)
_cell_measurement_theta_max 32.55
_cell_measurement_theta_min 2.43
_cell_volume 2987.1(2)
_computing_cell_refinement 'Bruker SAINT'
_computing_data_collection 'Bruker APEX2'
_computing_data_reduction 'Bruker SAINT'
_computing_molecular_graphics 'Bruker SHELXTL'
_computing_publication_material 'Bruker SHELXTL'
_computing_structure_refinement 'SHELXL-2014/7 (Sheldrick, 2014)'
_computing_structure_solution 'SHELXS-97 (Sheldrick 2008)'
_diffrn_ambient_temperature 100(2)
_diffrn_measured_fraction_theta_full 1.000
_diffrn_measured_fraction_theta_max 0.998
_diffrn_measurement_device_type 'Bruker APEX-II CCD'
_diffrn_measurement_method '\f and \w scans'
_diffrn_radiation_type MoK\a
_diffrn_radiation_wavelength 0.71073
_diffrn_reflns_av_R_equivalents 0.0518
_diffrn_reflns_av_unetI/netI 0.0460
_diffrn_reflns_Laue_measured_fraction_full 1.000
_diffrn_reflns_Laue_measured_fraction_max 0.998
_diffrn_reflns_limit_h_max 23
_diffrn_reflns_limit_h_min -23
_diffrn_reflns_limit_k_max 17
_diffrn_reflns_limit_k_min -17
_diffrn_reflns_limit_l_max 25
_diffrn_reflns_limit_l_min -24
_diffrn_reflns_number 46245
_diffrn_reflns_point_group_measured_fraction_full 1.000
_diffrn_reflns_point_group_measured_fraction_max 0.998
_diffrn_reflns_theta_full 25.242
_diffrn_reflns_theta_max 32.709
_diffrn_reflns_theta_min 1.744
_exptl_absorpt_coefficient_mu 0.785
_exptl_absorpt_correction_T_max 0.855
_exptl_absorpt_correction_T_min 0.778
_exptl_absorpt_correction_type multi-scan
_exptl_absorpt_process_details 'SADABS (Bruker, 2003)'
_exptl_crystal_colour orange
_exptl_crystal_density_diffrn 1.399
_exptl_crystal_description prism
_exptl_crystal_F_000 1296
_exptl_crystal_size_max 0.300
_exptl_crystal_size_mid 0.200
_exptl_crystal_size_min 0.200
_refine_diff_density_max 1.051
_refine_diff_density_min -0.534
_refine_diff_density_rms 0.097
_refine_ls_extinction_method none
_refine_ls_goodness_of_fit_ref 1.021
_refine_ls_hydrogen_treatment constr
_refine_ls_matrix_type full
_refine_ls_number_parameters 349
_refine_ls_number_reflns 10982
_refine_ls_number_restraints 0
_refine_ls_restrained_S_all 1.021
_refine_ls_R_factor_all 0.0479
_refine_ls_R_factor_gt 0.0349
_refine_ls_shift/su_max 0.001
_refine_ls_shift/su_mean 0.000
_refine_ls_structure_factor_coef Fsqd
_refine_ls_weighting_details 'w=1/[\s^2^(Fo^2^)+(0.0333P)^2^+1.3694P] where P=(Fo^2^+2Fc^2^)/3'
_refine_ls_weighting_scheme calc
_refine_ls_wR_factor_gt 0.0759
_refine_ls_wR_factor_ref 0.0818
_reflns_Friedel_coverage 0.000
_reflns_number_gt 8964
_reflns_number_total 10982
_reflns_threshold_expression 'I > 2\s(I)'
_cod_data_source_file cs5b01815_si_002.cif
_cod_data_source_block IIa
_cod_original_sg_symbol_H-M 'P 21/n'
_cod_database_code 4516688
_shelx_shelxl_version_number 2014/7
_shelx_space_group_comment
; 
The symmetry employed for this shelxl refinement is uniquely defined 
by the following loop, which should always be used as a source of 
symmetry information in preference to the above space-group names. 
They are only intended as comments. 
;
_shelx_estimated_absorpt_t_min 0.799
_shelx_estimated_absorpt_t_max 0.859

loop_
_space_group_symop_operation_xyz
'x, y, z'
'-x+1/2, y+1/2, -z+1/2'
'-x, -y, -z'
'x-1/2, -y-1/2, z-1/2'

loop_
_atom_site_label
_atom_site_type_symbol
_atom_site_fract_x
_atom_site_fract_y
_atom_site_fract_z
_atom_site_U_iso_or_equiv
_atom_site_adp_type
_atom_site_occupancy
_atom_site_site_symmetry_order
_atom_site_calc_flag
_atom_site_refinement_flags_posn
_atom_site_refinement_flags_adp
Pd1 Pd 0.41386(2) 0.47170(2) 0.43307(2) 0.01219(4) Uani 1 1 d . .
S1 S 0.30903(3) 0.59739(5) 0.38159(3) 0.02321(10) Uani 1 1 d . .
S2 S 0.53365(3) 0.37159(4) 0.48626(3) 0.01498(8) Uani 1 1 d . .
N1 N 0.30611(10) 0.27136(14) 0.35239(9) 0.0185(3) Uani 1 1 d . .
C2 C 0.37591(11) 0.34285(16) 0.35657(10) 0.0156(3) Uani 1 1 d . .
N3 N 0.41934(10) 0.31325(14) 0.29093(9) 0.0181(3) Uani 1 1 d . .
C4 C 0.37743(14) 0.22567(19) 0.24689(12) 0.0269(4) Uani 1 1 d . .
H4 H 0.3953 0.1911 0.1988 0.032 Uiso 1 1 calc R U
C5 C 0.30689(14) 0.1997(2) 0.28563(12) 0.0276(4) Uani 1 1 d . .
H5 H 0.2651 0.1426 0.2702 0.033 Uiso 1 1 calc R U
C6 C 0.23871(11) 0.26969(17) 0.40826(11) 0.0187(3) Uani 1 1 d . .
C7 C 0.24839(12) 0.19918(18) 0.47598(12) 0.0221(4) Uani 1 1 d . .
C8 C 0.18406(14) 0.2042(2) 0.53098(12) 0.0280(4) Uani 1 1 d . .
H8 H 0.1900 0.1593 0.5786 0.034 Uiso 1 1 calc R U
C9 C 0.11179(14) 0.2728(2) 0.51822(13) 0.0295(5) Uani 1 1 d . .
C10 C 0.10177(13) 0.3338(2) 0.44721(13) 0.0274(4) Uani 1 1 d . .
H10 H 0.0508 0.3773 0.4368 0.033 Uiso 1 1 calc R U
C11 C 0.16428(12) 0.33324(19) 0.39039(12) 0.0226(4) Uani 1 1 d . .
C12 C 0.32273(14) 0.1159(2) 0.48709(14) 0.0290(4) Uani 1 1 d . .
H12A H 0.3251 0.0862 0.5419 0.044 Uiso 1 1 calc R U
H12B H 0.3758 0.1577 0.4766 0.044 Uiso 1 1 calc R U
H12C H 0.3156 0.0498 0.4499 0.044 Uiso 1 1 calc R U
C13 C 0.04483(17) 0.2807(3) 0.58058(16) 0.0477(7) Uani 1 1 d . .
H13A H 0.0301 0.2013 0.5983 0.072 Uiso 1 1 calc R U
H13B H -0.0063 0.3194 0.5576 0.072 Uiso 1 1 calc R U
H13C H 0.0673 0.3266 0.6262 0.072 Uiso 1 1 calc R U
C14 C 0.14980(14) 0.3954(2) 0.31191(13) 0.0326(5) Uani 1 1 d . .
H14A H 0.1001 0.4473 0.3147 0.049 Uiso 1 1 calc R U
H14B H 0.1396 0.3371 0.2696 0.049 Uiso 1 1 calc R U
H14C H 0.2003 0.4423 0.3003 0.049 Uiso 1 1 calc R U
C15 C 0.49839(11) 0.36708(16) 0.26896(11) 0.0180(3) Uani 1 1 d . .
C16 C 0.49511(12) 0.47070(17) 0.22396(11) 0.0206(4) Uani 1 1 d . .
C17 C 0.57255(13) 0.52003(18) 0.20373(12) 0.0235(4) Uani 1 1 d . .
H17 H 0.5723 0.5900 0.1726 0.028 Uiso 1 1 calc R U
C18 C 0.65040(12) 0.47003(17) 0.22765(12) 0.0221(4) Uani 1 1 d . .
C19 C 0.65018(12) 0.36541(17) 0.27039(12) 0.0219(4) Uani 1 1 d . .
H19 H 0.7031 0.3298 0.2858 0.026 Uiso 1 1 calc R U
C20 C 0.57453(12) 0.31114(16) 0.29126(11) 0.0187(3) Uani 1 1 d . .
C21 C 0.41236(14) 0.5281(2) 0.19803(15) 0.0349(5) Uani 1 1 d . .
H21A H 0.3681 0.4677 0.1905 0.052 Uiso 1 1 calc R U
H21B H 0.4196 0.5699 0.1477 0.052 Uiso 1 1 calc R U
H21C H 0.3953 0.5840 0.2389 0.052 Uiso 1 1 calc R U
C22 C 0.73308(14) 0.5290(2) 0.20816(16) 0.0327(5) Uani 1 1 d . .
H22A H 0.7755 0.4690 0.1959 0.049 Uiso 1 1 calc R U
H22B H 0.7539 0.5757 0.2540 0.049 Uiso 1 1 calc R U
H22C H 0.7237 0.5807 0.1619 0.049 Uiso 1 1 calc R U
C23 C 0.57678(14) 0.19361(17) 0.33299(13) 0.0267(4) Uani 1 1 d . .
H23A H 0.6292 0.1875 0.3664 0.040 Uiso 1 1 calc R U
H23B H 0.5754 0.1303 0.2933 0.040 Uiso 1 1 calc R U
H23C H 0.5272 0.1866 0.3664 0.040 Uiso 1 1 calc R U
C24 C 0.24719(13) 0.63541(19) 0.46335(14) 0.0279(4) Uani 1 1 d . .
C25 C 0.21121(16) 0.7488(2) 0.46704(17) 0.0403(6) Uani 1 1 d . .
H25 H 0.2234 0.8048 0.4270 0.048 Uiso 1 1 calc R U
C26 C 0.15946(19) 0.7800(3) 0.52667(19) 0.0548(8) Uani 1 1 d . .
H26 H 0.1364 0.8574 0.5283 0.066 Uiso 1 1 calc R U
C27 C 0.13937(16) 0.6954(3) 0.58787(19) 0.0519(8) Uani 1 1 d . .
H27 H 0.1025 0.7155 0.6294 0.062 Uiso 1 1 calc R U
C28 C 0.17449(16) 0.5873(3) 0.58412(16) 0.0410(6) Uani 1 1 d . .
H28 H 0.1621 0.5309 0.6238 0.049 Uiso 1 1 calc R U
C29 C 0.22853(14) 0.5559(2) 0.52348(14) 0.0315(5) Uani 1 1 d . .
H29 H 0.2529 0.4794 0.5232 0.038 Uiso 1 1 calc R U
C30 C 0.49707(12) 0.27928(15) 0.56354(11) 0.0175(3) Uani 1 1 d . .
C31 C 0.43179(13) 0.31188(17) 0.61240(12) 0.0240(4) Uani 1 1 d . .
H31 H 0.4033 0.3850 0.6041 0.029 Uiso 1 1 calc R U
C32 C 0.40797(15) 0.23764(19) 0.67349(13) 0.0292(4) Uani 1 1 d . .
H32 H 0.3632 0.2601 0.7069 0.035 Uiso 1 1 calc R U
C33 C 0.44943(14) 0.13070(19) 0.68575(13) 0.0292(4) Uani 1 1 d . .
H33 H 0.4331 0.0803 0.7277 0.035 Uiso 1 1 calc R U
C34 C 0.51416(14) 0.09751(18) 0.63732(14) 0.0290(5) Uani 1 1 d . .
H34 H 0.5423 0.0242 0.6457 0.035 Uiso 1 1 calc R U
C35 C 0.53831(12) 0.17147(17) 0.57623(13) 0.0232(4) Uani 1 1 d . .
H35 H 0.5831 0.1486 0.5429 0.028 Uiso 1 1 calc R U

loop_
_atom_site_aniso_label
_atom_site_aniso_U_11
_atom_site_aniso_U_22
_atom_site_aniso_U_33
_atom_site_aniso_U_23
_atom_site_aniso_U_13
_atom_site_aniso_U_12
Pd1 0.01107(6) 0.01273(6) 0.01263(6) -0.00065(5) -0.00146(4) -0.00067(4)
S1 0.0201(2) 0.0255(2) 0.0234(2) 0.00135(19) -0.00707(17) 0.00588(18)
S2 0.01491(19) 0.01323(18) 0.01659(19) -0.00219(15) -0.00184(14) 0.00153(14)
N1 0.0167(7) 0.0243(8) 0.0146(7) -0.0037(6) 0.0012(5) -0.0087(6)
C2 0.0132(7) 0.0196(8) 0.0140(7) -0.0005(6) 0.0005(6) -0.0021(6)
N3 0.0165(7) 0.0210(7) 0.0171(7) -0.0048(6) 0.0033(5) -0.0066(6)
C4 0.0304(11) 0.0298(10) 0.0208(9) -0.0115(8) 0.0065(8) -0.0124(8)
C5 0.0278(10) 0.0343(11) 0.0210(9) -0.0108(8) 0.0030(8) -0.0160(9)
C6 0.0158(8) 0.0250(9) 0.0154(8) -0.0013(7) 0.0016(6) -0.0071(7)
C7 0.0194(9) 0.0265(10) 0.0203(9) 0.0008(7) -0.0004(7) -0.0056(7)
C8 0.0275(10) 0.0370(12) 0.0196(9) 0.0084(8) 0.0019(8) -0.0048(9)
C9 0.0221(10) 0.0422(13) 0.0246(10) 0.0032(9) 0.0074(8) -0.0045(9)
C10 0.0164(9) 0.0362(11) 0.0295(10) 0.0040(9) 0.0014(7) -0.0025(8)
C11 0.0179(8) 0.0293(10) 0.0203(9) 0.0039(8) -0.0018(7) -0.0083(7)
C12 0.0263(10) 0.0286(11) 0.0318(11) 0.0033(9) -0.0036(8) -0.0019(8)
C13 0.0351(14) 0.072(2) 0.0372(14) 0.0078(14) 0.0187(11) 0.0002(13)
C14 0.0235(10) 0.0450(13) 0.0290(11) 0.0140(10) -0.0048(8) -0.0083(9)
C15 0.0161(8) 0.0198(8) 0.0185(8) -0.0028(7) 0.0047(6) -0.0038(6)
C16 0.0191(8) 0.0221(9) 0.0209(9) 0.0010(7) 0.0038(7) -0.0001(7)
C17 0.0230(9) 0.0217(9) 0.0263(10) 0.0019(8) 0.0072(7) -0.0015(7)
C18 0.0178(8) 0.0229(9) 0.0262(9) -0.0035(8) 0.0080(7) -0.0043(7)
C19 0.0171(8) 0.0217(9) 0.0274(10) -0.0030(8) 0.0051(7) 0.0009(7)
C20 0.0205(8) 0.0153(8) 0.0207(8) -0.0031(7) 0.0059(7) 0.0000(6)
C21 0.0222(10) 0.0450(14) 0.0380(12) 0.0136(11) 0.0057(9) 0.0057(9)
C22 0.0204(10) 0.0329(12) 0.0454(13) 0.0028(10) 0.0091(9) -0.0066(8)
C23 0.0314(11) 0.0164(9) 0.0329(11) -0.0018(8) 0.0092(8) 0.0021(8)
C24 0.0202(9) 0.0284(10) 0.0343(11) -0.0087(9) -0.0082(8) 0.0042(8)
C25 0.0378(13) 0.0336(13) 0.0487(15) -0.0056(11) -0.0098(11) 0.0108(10)
C26 0.0541(18) 0.0487(17) 0.0604(19) -0.0276(15) -0.0147(14) 0.0285(14)
C27 0.0248(12) 0.072(2) 0.0592(18) -0.0403(16) 0.0027(11) 0.0073(12)
C28 0.0337(13) 0.0480(15) 0.0415(14) -0.0133(12) 0.0034(10) -0.0038(11)
C29 0.0266(11) 0.0331(12) 0.0348(12) -0.0073(9) -0.0006(9) 0.0025(9)
C30 0.0198(8) 0.0125(7) 0.0196(8) -0.0014(6) -0.0043(6) -0.0023(6)
C31 0.0300(10) 0.0176(9) 0.0247(10) 0.0014(7) 0.0037(8) 0.0012(7)
C32 0.0363(12) 0.0225(10) 0.0294(11) 0.0011(8) 0.0070(9) -0.0037(8)
C33 0.0347(12) 0.0233(10) 0.0292(11) 0.0072(8) -0.0047(9) -0.0097(8)
C34 0.0290(11) 0.0164(9) 0.0409(12) 0.0089(8) -0.0091(9) -0.0023(7)
C35 0.0204(9) 0.0159(8) 0.0329(10) 0.0020(8) -0.0028(8) 0.0002(7)

loop_
_atom_type_symbol
_atom_type_description
_atom_type_scat_dispersion_real
_atom_type_scat_dispersion_imag
_atom_type_scat_source
C C 0.0033 0.0016 'International Tables Vol C Tables 4.2.6.8 and 6.1.1.4'
H H 0.0000 0.0000 'International Tables Vol C Tables 4.2.6.8 and 6.1.1.4'
N N 0.0061 0.0033 'International Tables Vol C Tables 4.2.6.8 and 6.1.1.4'
S S 0.1246 0.1234 'International Tables Vol C Tables 4.2.6.8 and 6.1.1.4'
Pd Pd -0.9988 1.0072 'International Tables Vol C Tables 4.2.6.8 and 6.1.1.4'

loop_
_geom_angle_atom_site_label_1
_geom_angle_atom_site_label_2
_geom_angle_atom_site_label_3
_geom_angle
_geom_angle_site_symmetry_3
C2 Pd1 S1 91.22(5) .
C2 Pd1 S2 95.93(5) .
S1 Pd1 S2 170.822(18) .
C2 Pd1 S2 174.92(5) 3_666
S1 Pd1 S2 88.665(17) 3_666
S2 Pd1 S2 83.699(16) 3_666
C24 S1 Pd1 105.29(7) .
C30 S2 Pd1 106.70(6) .
C30 S2 Pd1 98.07(6) 3_666
Pd1 S2 Pd1 96.303(16) 3_666
C2 N1 C5 111.09(15) .
C2 N1 C6 125.64(15) .
C5 N1 C6 123.27(15) .
N3 C2 N1 103.73(15) .
N3 C2 Pd1 123.32(12) .
N1 C2 Pd1 132.88(13) .
C2 N3 C4 111.52(15) .
C2 N3 C15 124.37(15) .
C4 N3 C15 124.11(15) .
C5 C4 N3 106.41(17) .
C5 C4 H4 126.8 .
N3 C4 H4 126.8 .
C4 C5 N1 107.25(17) .
C4 C5 H5 126.4 .
N1 C5 H5 126.4 .
C7 C6 C11 122.45(17) .
C7 C6 N1 118.62(17) .
C11 C6 N1 118.83(17) .
C6 C7 C8 117.22(19) .
C6 C7 C12 121.38(18) .
C8 C7 C12 121.30(19) .
C9 C8 C7 121.93(19) .
C9 C8 H8 119.0 .
C7 C8 H8 119.0 .
C10 C9 C8 118.71(19) .
C10 C9 C13 120.5(2) .
C8 C9 C13 120.8(2) .
C9 C10 C11 121.9(2) .
C9 C10 H10 119.1 .
C11 C10 H10 119.1 .
C10 C11 C6 117.37(18) .
C10 C11 C14 120.72(19) .
C6 C11 C14 121.88(18) .
C7 C12 H12A 109.5 .
C7 C12 H12B 109.5 .
H12A C12 H12B 109.5 .
C7 C12 H12C 109.5 .
H12A C12 H12C 109.5 .
H12B C12 H12C 109.5 .
C9 C13 H13A 109.5 .
C9 C13 H13B 109.5 .
H13A C13 H13B 109.5 .
C9 C13 H13C 109.5 .
H13A C13 H13C 109.5 .
H13B C13 H13C 109.5 .
C11 C14 H14A 109.5 .
C11 C14 H14B 109.5 .
H14A C14 H14B 109.5 .
C11 C14 H14C 109.5 .
H14A C14 H14C 109.5 .
H14B C14 H14C 109.5 .
C20 C15 C16 122.90(17) .
C20 C15 N3 118.36(17) .
C16 C15 N3 118.71(17) .
C17 C16 C15 117.15(18) .
C17 C16 C21 120.50(18) .
C15 C16 C21 122.36(17) .
C16 C17 C18 121.98(18) .
C16 C17 H17 119.0 .
C18 C17 H17 119.0 .
C19 C18 C17 118.61(17) .
C19 C18 C22 120.80(19) .
C17 C18 C22 120.59(19) .
C18 C19 C20 121.83(18) .
C18 C19 H19 119.1 .
C20 C19 H19 119.1 .
C15 C20 C19 117.44(17) .
C15 C20 C23 122.28(17) .
C19 C20 C23 120.22(18) .
C16 C21 H21A 109.5 .
C16 C21 H21B 109.5 .
H21A C21 H21B 109.5 .
C16 C21 H21C 109.5 .
H21A C21 H21C 109.5 .
H21B C21 H21C 109.5 .
C18 C22 H22A 109.5 .
C18 C22 H22B 109.5 .
H22A C22 H22B 109.5 .
C18 C22 H22C 109.5 .
H22A C22 H22C 109.5 .
H22B C22 H22C 109.5 .
C20 C23 H23A 109.5 .
C20 C23 H23B 109.5 .
H23A C23 H23B 109.5 .
C20 C23 H23C 109.5 .
H23A C23 H23C 109.5 .
H23B C23 H23C 109.5 .
C29 C24 C25 117.7(2) .
C29 C24 S1 122.82(17) .
C25 C24 S1 119.4(2) .
C26 C25 C24 121.5(3) .
C26 C25 H25 119.3 .
C24 C25 H25 119.3 .
C25 C26 C27 120.0(2) .
C25 C26 H26 120.0 .
C27 C26 H26 120.0 .
C28 C27 C26 118.1(2) .
C28 C27 H27 121.0 .
C26 C27 H27 121.0 .
C27 C28 C29 121.8(3) .
C27 C28 H28 119.1 .
C29 C28 H28 119.1 .
C24 C29 C28 120.9(2) .
C24 C29 H29 119.6 .
C28 C29 H29 119.6 .
C31 C30 C35 119.46(18) .
C31 C30 S2 122.68(14) .
C35 C30 S2 117.84(15) .
C30 C31 C32 120.00(19) .
C30 C31 H31 120.0 .
C32 C31 H31 120.0 .
C33 C32 C31 120.1(2) .
C33 C32 H32 119.9 .
C31 C32 H32 119.9 .
C34 C33 C32 120.2(2) .
C34 C33 H33 119.9 .
C32 C33 H33 119.9 .
C33 C34 C35 119.88(19) .
C33 C34 H34 120.1 .
C35 C34 H34 120.1 .
C34 C35 C30 120.30(19) .
C34 C35 H35 119.8 .
C30 C35 H35 119.8 .

loop_
_geom_bond_atom_site_label_1
_geom_bond_atom_site_label_2
_geom_bond_distance
_geom_bond_site_symmetry_2
Pd1 C2 2.0212(17) .
Pd1 S1 2.3190(5) .
Pd1 S2 2.3431(4) .
Pd1 S2 2.3648(4) 3_666
S1 C24 1.764(2) .
S2 C30 1.7798(19) .
S2 Pd1 2.3649(4) 3_666
N1 C2 1.362(2) .
N1 C5 1.386(2) .
N1 C6 1.440(2) .
C2 N3 1.360(2) .
N3 C4 1.389(2) .
N3 C15 1.443(2) .
C4 C5 1.338(3) .
C4 H4 0.9500 .
C5 H5 0.9500 .
C6 C7 1.394(3) .
C6 C11 1.395(3) .
C7 C8 1.395(3) .
C7 C12 1.507(3) .
C8 C9 1.385(3) .
C8 H8 0.9500 .
C9 C10 1.382(3) .
C9 C13 1.514(3) .
C10 C11 1.394(3) .
C10 H10 0.9500 .
C11 C14 1.504(3) .
C12 H12A 0.9800 .
C12 H12B 0.9800 .
C12 H12C 0.9800 .
C13 H13A 0.9800 .
C13 H13B 0.9800 .
C13 H13C 0.9800 .
C14 H14A 0.9800 .
C14 H14B 0.9800 .
C14 H14C 0.9800 .
C15 C20 1.391(3) .
C15 C16 1.398(3) .
C16 C17 1.391(3) .
C16 C21 1.502(3) .
C17 C18 1.392(3) .
C17 H17 0.9500 .
C18 C19 1.388(3) .
C18 C22 1.506(3) .
C19 C20 1.393(3) .
C19 H19 0.9500 .
C20 C23 1.507(3) .
C21 H21A 0.9800 .
C21 H21B 0.9800 .
C21 H21C 0.9800 .
C22 H22A 0.9800 .
C22 H22B 0.9800 .
C22 H22C 0.9800 .
C23 H23A 0.9800 .
C23 H23B 0.9800 .
C23 H23C 0.9800 .
C24 C29 1.393(3) .
C24 C25 1.408(3) .
C25 C26 1.360(4) .
C25 H25 0.9500 .
C26 C27 1.450(5) .
C26 H26 0.9500 .
C27 C28 1.348(4) .
C27 H27 0.9500 .
C28 C29 1.395(3) .
C28 H28 0.9500 .
C29 H29 0.9500 .
C30 C31 1.386(3) .
C30 C35 1.397(3) .
C31 C32 1.390(3) .
C31 H31 0.9500 .
C32 C33 1.389(3) .
C32 H32 0.9500 .
C33 C34 1.377(3) .
C33 H33 0.9500 .
C34 C35 1.389(3) .
C34 H34 0.9500 .
C35 H35 0.9500 .

loop_
_geom_torsion_atom_site_label_1
_geom_torsion_atom_site_label_2
_geom_torsion_atom_site_label_3
_geom_torsion_atom_site_label_4
_geom_torsion
_geom_torsion_site_symmetry_1
C5 N1 C2 N3 0.0(2) .
C6 N1 C2 N3 -179.10(17) .
C5 N1 C2 Pd1 177.11(16) .
C6 N1 C2 Pd1 -2.0(3) .
N1 C2 N3 C4 0.1(2) .
Pd1 C2 N3 C4 -177.33(14) .
N1 C2 N3 C15 179.30(17) .
Pd1 C2 N3 C15 1.8(3) .
C2 N3 C4 C5 -0.2(3) .
C15 N3 C4 C5 -179.39(19) .
N3 C4 C5 N1 0.2(3) .
C2 N1 C5 C4 -0.1(3) .
C6 N1 C5 C4 178.98(19) .
C2 N1 C6 C7 -86.7(2) .
C5 N1 C6 C7 94.3(2) .
C2 N1 C6 C11 96.9(2) .
C5 N1 C6 C11 -82.0(3) .
C11 C6 C7 C8 -7.0(3) .
N1 C6 C7 C8 176.73(17) .
C11 C6 C7 C12 169.61(19) .
N1 C6 C7 C12 -6.6(3) .
C6 C7 C8 C9 2.3(3) .
C12 C7 C8 C9 -174.4(2) .
C7 C8 C9 C10 2.9(3) .
C7 C8 C9 C13 -177.3(2) .
C8 C9 C10 C11 -3.6(3) .
C13 C9 C10 C11 176.6(2) .
C9 C10 C11 C6 -0.9(3) .
C9 C10 C11 C14 176.9(2) .
C7 C6 C11 C10 6.4(3) .
N1 C6 C11 C10 -177.40(18) .
C7 C6 C11 C14 -171.39(19) .
N1 C6 C11 C14 4.8(3) .
C2 N3 C15 C20 96.2(2) .
C4 N3 C15 C20 -84.8(2) .
C2 N3 C15 C16 -86.0(2) .
C4 N3 C15 C16 93.0(2) .
C20 C15 C16 C17 -2.2(3) .
N3 C15 C16 C17 -179.88(17) .
C20 C15 C16 C21 177.97(19) .
N3 C15 C16 C21 0.3(3) .
C15 C16 C17 C18 -0.7(3) .
C21 C16 C17 C18 179.1(2) .
C16 C17 C18 C19 2.5(3) .
C16 C17 C18 C22 -177.0(2) .
C17 C18 C19 C20 -1.5(3) .
C22 C18 C19 C20 177.98(19) .
C16 C15 C20 C19 3.1(3) .
N3 C15 C20 C19 -179.15(16) .
C16 C15 C20 C23 -174.06(18) .
N3 C15 C20 C23 3.7(3) .
C18 C19 C20 C15 -1.2(3) .
C18 C19 C20 C23 176.00(18) .
Pd1 S1 C24 C29 -37.17(19) .
Pd1 S1 C24 C25 145.97(17) .
C29 C24 C25 C26 -0.5(4) .
S1 C24 C25 C26 176.5(2) .
C24 C25 C26 C27 -0.7(4) .
C25 C26 C27 C28 1.1(4) .
C26 C27 C28 C29 -0.2(4) .
C25 C24 C29 C28 1.4(3) .
S1 C24 C29 C28 -175.50(18) .
C27 C28 C29 C24 -1.1(4) .
Pd1 S2 C30 C31 -35.21(17) .
Pd1 S2 C30 C31 63.90(16) 3_666
Pd1 S2 C30 C35 146.80(13) .
Pd1 S2 C30 C35 -114.09(14) 3_666
C35 C30 C31 C32 0.1(3) .
S2 C30 C31 C32 -177.83(16) .
C30 C31 C32 C33 0.0(3) .
C31 C32 C33 C34 -0.2(3) .
C32 C33 C34 C35 0.3(3) .
C33 C34 C35 C30 -0.2(3) .
C31 C30 C35 C34 0.0(3) .
S2 C30 C35 C34 178.02(15) .
